data_7239183
loop_
_publ_author_name
'Sharma, Nutan'
'Chundawat, Tejpal Singh'
'Mohapatra, Subash Chandra'
'Bhagat, Sunita'

_publ_section_title
;
 Solid support mediated chemo and regioselective synthesis of 3H-1,5-
 benzodiazepines from diversely substituted \a-oxo ketene dithioacetals
;
_journal_issue 37
_journal_name_full 'RSC Advances'
_journal_page_first 16336
_journal_paper_doi 10.1039/c3ra43347a
_journal_volume 3
_journal_year 2013
_chemical_formula_moiety 'C16 H13 Cl N2 S'
_chemical_formula_sum 'C16 H13 Cl N2 S'
_chemical_formula_weight 300.79
_space_group_IT_number 14
_space_group_name_Hall '-P 2ybc'
_space_group_name_H-M_alt 'P 1 21/c 1'
_symmetry_cell_setting monoclinic
_symmetry_space_group_name_Hall '-P 2ybc'
_symmetry_space_group_name_H-M 'P 1 21/c 1'
_atom_sites_solution_hydrogens geom
_atom_sites_solution_primary direct
_atom_sites_solution_secondary difmap
_audit_creation_method SHELXL-97
_cell_angle_alpha 90.00
_cell_angle_beta 92.163(9)
_cell_angle_gamma 90.00
_cell_formula_units_Z 4
_cell_length_a 4.2750(4)
_cell_length_b 19.7528(15)
_cell_length_c 17.138(2)
_cell_measurement_reflns_used 2053
_cell_measurement_temperature 298(2)
_cell_measurement_theta_max 25.0
_cell_measurement_theta_min 3.2
_cell_volume 1446.2(2)
_computing_structure_refinement 'SHELXL-97 (Sheldrick, 1997)'
_computing_structure_solution 'SHELXS-97 (Sheldrick, 1990)'
_diffrn_ambient_temperature 298(2)
_diffrn_measured_fraction_theta_full 0.998
_diffrn_measured_fraction_theta_max 0.998
_diffrn_radiation_monochromator graphite
_diffrn_radiation_source 'fine-focus sealed tube'
_diffrn_radiation_type MoK\a
_diffrn_radiation_wavelength 0.71073
_diffrn_reflns_av_R_equivalents 0.0234
_diffrn_reflns_av_sigmaI/netI 0.0253
_diffrn_reflns_limit_h_max 5
_diffrn_reflns_limit_h_min -5
_diffrn_reflns_limit_k_max 23
_diffrn_reflns_limit_k_min -23
_diffrn_reflns_limit_l_max 19
_diffrn_reflns_limit_l_min -14
_diffrn_reflns_number 7718
_diffrn_reflns_theta_full 25.00
_diffrn_reflns_theta_max 25.00
_diffrn_reflns_theta_min 3.15
_exptl_absorpt_coefficient_mu 0.399
_exptl_absorpt_correction_T_max 0.9537
_exptl_absorpt_correction_T_min 0.9317
_exptl_absorpt_correction_type multi-scan
_exptl_absorpt_process_details sadabs
_exptl_crystal_density_diffrn 1.382
_exptl_crystal_density_method 'not measured'
_exptl_crystal_F_000 624
_exptl_crystal_size_max 0.18
_exptl_crystal_size_mid 0.14
_exptl_crystal_size_min 0.12
_refine_diff_density_max 0.185
_refine_diff_density_min -0.194
_refine_diff_density_rms 0.033
_refine_ls_extinction_method none
_refine_ls_goodness_of_fit_ref 1.076
_refine_ls_hydrogen_treatment constr
_refine_ls_matrix_type full
_refine_ls_number_parameters 182
_refine_ls_number_reflns 2419
_refine_ls_number_restraints 0
_refine_ls_restrained_S_all 1.076
_refine_ls_R_factor_all 0.0566
_refine_ls_R_factor_gt 0.0457
_refine_ls_shift/su_max 0.001
_refine_ls_shift/su_mean 0.000
_refine_ls_structure_factor_coef Fsqd
_refine_ls_weighting_details 'calc w=1/[\s^2^(Fo^2^)+(0.0469P)^2^+0.4858P] where P=(Fo^2^+2Fc^2^)/3'
_refine_ls_weighting_scheme calc
_refine_ls_wR_factor_gt 0.1045
_refine_ls_wR_factor_ref 0.1102
_reflns_number_gt 2053
_reflns_number_total 2419
_reflns_threshold_expression >2sigma(I)
_cod_data_source_file c3ra43347a.txt
_cod_data_source_block shelxl
_cod_original_cell_volume 1446.1(3)
_cod_original_sg_symbol_H-M 'P 21/c'
_cod_database_code 7239183

loop_
_symmetry_equiv_pos_as_xyz
'x, y, z'
'-x, y+1/2, -z+1/2'
'-x, -y, -z'
'x, -y-1/2, z-1/2'

loop_
_atom_site_label
_atom_site_type_symbol
_atom_site_fract_x
_atom_site_fract_y
_atom_site_fract_z
_atom_site_U_iso_or_equiv
_atom_site_adp_type
_atom_site_occupancy
_atom_site_symmetry_multiplicity
_atom_site_calc_flag
_atom_site_refinement_flags
C1 C -0.2054(6) 0.06573(13) 0.67450(17) 0.0587(7) Uani 1 1 d .
C2 C -0.2046(6) 0.02944(13) 0.74239(19) 0.0690(8) Uani 1 1 d .
H2 H -0.3047 -0.0123 0.7439 0.083 Uiso 1 1 calc R
C3 C -0.0551(6) 0.05495(12) 0.80850(18) 0.0618(7) Uani 1 1 d .
H3 H -0.0567 0.0303 0.8547 0.074 Uiso 1 1 calc R
C4 C 0.0982(5) 0.11693(11) 0.80751(15) 0.0472(6) Uani 1 1 d .
C5 C 0.0917(6) 0.15213(12) 0.73759(16) 0.0559(7) Uani 1 1 d .
H5 H 0.1913 0.1939 0.7355 0.067 Uiso 1 1 calc R
C6 C -0.0582(6) 0.12709(12) 0.67100(17) 0.0616(7) Uani 1 1 d .
H6 H -0.0592 0.1515 0.6246 0.074 Uiso 1 1 calc R
C7 C 0.2610(5) 0.14260(11) 0.87923(15) 0.0471(6) Uani 1 1 d .
C8 C 0.4586(5) 0.20595(12) 0.87629(15) 0.0503(6) Uani 1 1 d .
H8A H 0.6622 0.1983 0.9017 0.060 Uiso 1 1 calc R
H8B H 0.4884 0.2193 0.8226 0.060 Uiso 1 1 calc R
C9 C 0.2835(5) 0.25960(11) 0.91836(16) 0.0463(6) Uani 1 1 d .
C10 C -0.0577(7) 0.37591(13) 0.92888(18) 0.0720(8) Uani 1 1 d .
H10A H -0.2065 0.3491 0.9559 0.108 Uiso 1 1 calc R
H10B H -0.1640 0.4127 0.9026 0.108 Uiso 1 1 calc R
H10C H 0.0962 0.3936 0.9657 0.108 Uiso 1 1 calc R
C11 C 0.3684(5) 0.20454(12) 1.03623(15) 0.0506(6) Uani 1 1 d .
C12 C 0.4890(6) 0.22135(15) 1.11039(16) 0.0651(7) Uani 1 1 d .
H12 H 0.4840 0.2663 1.1264 0.078 Uiso 1 1 calc R
C13 C 0.6138(8) 0.17397(18) 1.1601(2) 0.0820(9) Uani 1 1 d .
H13 H 0.7028 0.1867 1.2083 0.098 Uiso 1 1 calc R
C14 C 0.6066(8) 0.10712(19) 1.1383(2) 0.0900(11) Uani 1 1 d .
H14 H 0.6915 0.0743 1.1718 0.108 Uiso 1 1 calc R
C15 C 0.4755(8) 0.08855(15) 1.06784(19) 0.0823(9) Uani 1 1 d .
H15 H 0.4621 0.0428 1.0552 0.099 Uiso 1 1 calc R
C16 C 0.3609(6) 0.13645(12) 1.01406(15) 0.0562(6) Uani 1 1 d .
N1 N 0.2269(5) 0.11166(10) 0.94385(13) 0.0572(5) Uani 1 1 d .
N2 N 0.2463(4) 0.25860(9) 0.99183(13) 0.0493(5) Uani 1 1 d .
S1 S 0.13090(16) 0.32426(3) 0.85885(4) 0.0607(2) Uani 1 1 d .
Cl1 Cl -0.39883(19) 0.03393(4) 0.59149(5) 0.0860(3) Uani 1 1 d .

loop_
_atom_site_aniso_label
_atom_site_aniso_U_11
_atom_site_aniso_U_22
_atom_site_aniso_U_33
_atom_site_aniso_U_23
_atom_site_aniso_U_13
_atom_site_aniso_U_12
C1 0.0550(14) 0.0545(14) 0.067(2) -0.0189(13) 0.0019(12) 0.0066(11)
C2 0.0679(17) 0.0502(14) 0.089(3) -0.0079(15) 0.0025(15) -0.0109(13)
C3 0.0644(16) 0.0493(13) 0.072(2) 0.0041(13) 0.0042(14) -0.0042(12)
C4 0.0462(12) 0.0409(11) 0.0553(17) -0.0034(11) 0.0122(11) 0.0029(10)
C5 0.0665(16) 0.0465(13) 0.0553(18) -0.0054(12) 0.0082(13) -0.0066(11)
C6 0.0736(17) 0.0550(14) 0.0565(19) -0.0058(12) 0.0051(14) 0.0015(13)
C7 0.0470(12) 0.0428(12) 0.0522(17) -0.0040(11) 0.0116(11) 0.0058(10)
C8 0.0429(12) 0.0601(14) 0.0484(16) 0.0007(11) 0.0069(10) -0.0053(10)
C9 0.0392(12) 0.0439(12) 0.0552(17) -0.0013(11) -0.0033(10) -0.0094(9)
C10 0.0689(17) 0.0513(14) 0.094(2) -0.0042(14) -0.0151(16) 0.0039(12)
C11 0.0451(13) 0.0606(14) 0.0465(17) 0.0013(12) 0.0060(11) 0.0050(11)
C12 0.0643(16) 0.0788(18) 0.052(2) -0.0044(14) -0.0016(13) 0.0052(14)
C13 0.083(2) 0.110(3) 0.053(2) 0.0043(18) -0.0024(15) 0.0199(18)
C14 0.112(3) 0.105(3) 0.054(2) 0.0212(19) 0.0069(18) 0.042(2)
C15 0.122(3) 0.0670(17) 0.060(2) 0.0132(15) 0.0193(18) 0.0251(17)
C16 0.0648(16) 0.0587(14) 0.0461(17) 0.0044(12) 0.0136(12) 0.0076(12)
N1 0.0728(14) 0.0477(11) 0.0517(15) 0.0025(10) 0.0129(11) 0.0033(10)
N2 0.0468(11) 0.0507(11) 0.0500(15) -0.0039(9) -0.0022(9) 0.0006(8)
S1 0.0648(4) 0.0518(4) 0.0642(5) 0.0062(3) -0.0141(3) -0.0084(3)
Cl1 0.0870(5) 0.0818(5) 0.0877(7) -0.0311(4) -0.0152(4) -0.0044(4)

loop_
_atom_type_symbol
_atom_type_description
_atom_type_scat_dispersion_real
_atom_type_scat_dispersion_imag
_atom_type_scat_source
C C 0.0033 0.0016 'International Tables Vol C Tables 4.2.6.8 and 6.1.1.4'
H H 0.0000 0.0000 'International Tables Vol C Tables 4.2.6.8 and 6.1.1.4'
N N 0.0061 0.0033 'International Tables Vol C Tables 4.2.6.8 and 6.1.1.4'
S S 0.1246 0.1234 'International Tables Vol C Tables 4.2.6.8 and 6.1.1.4'
Cl Cl 0.1484 0.1585 'International Tables Vol C Tables 4.2.6.8 and 6.1.1.4'

loop_
_geom_angle_atom_site_label_1
_geom_angle_atom_site_label_2
_geom_angle_atom_site_label_3
_geom_angle
C2 C1 C6 121.1(3)
C2 C1 Cl1 119.6(2)
C6 C1 Cl1 119.4(2)
C1 C2 C3 119.7(2)
C1 C2 H2 120.2
C3 C2 H2 120.2
C2 C3 C4 121.2(3)
C2 C3 H3 119.4
C4 C3 H3 119.4
C5 C4 C3 117.3(2)
C5 C4 C7 122.7(2)
C3 C4 C7 120.0(2)
C6 C5 C4 122.0(2)
C6 C5 H5 119.0
C4 C5 H5 119.0
C1 C6 C5 118.8(3)
C1 C6 H6 120.6
C5 C6 H6 120.6
N1 C7 C4 119.4(2)
N1 C7 C8 120.5(2)
C4 C7 C8 120.1(2)
C9 C8 C7 106.22(18)
C9 C8 H8A 110.5
C7 C8 H8A 110.5
C9 C8 H8B 110.5
C7 C8 H8B 110.5
H8A C8 H8B 108.7
N2 C9 C8 123.2(2)
N2 C9 S1 122.04(18)
C8 C9 S1 114.77(19)
S1 C10 H10A 109.5
S1 C10 H10B 109.5
H10A C10 H10B 109.5
S1 C10 H10C 109.5
H10A C10 H10C 109.5
H10B C10 H10C 109.5
C12 C11 C16 118.8(2)
C12 C11 N2 115.5(2)
C16 C11 N2 125.6(2)
C13 C12 C11 122.0(3)
C13 C12 H12 119.0
C11 C12 H12 119.0
C12 C13 C14 119.1(3)
C12 C13 H13 120.4
C14 C13 H13 120.4
C15 C14 C13 120.3(3)
C15 C14 H14 119.8
C13 C14 H14 119.8
C14 C15 C16 121.7(3)
C14 C15 H15 119.2
C16 C15 H15 119.2
C15 C16 C11 117.9(3)
C15 C16 N1 116.8(2)
C11 C16 N1 125.1(2)
C7 N1 C16 121.4(2)
C9 N2 C11 119.4(2)
C9 S1 C10 101.13(13)

loop_
_geom_bond_atom_site_label_1
_geom_bond_atom_site_label_2
_geom_bond_distance
C1 C2 1.366(4)
C1 C6 1.368(4)
C1 Cl1 1.736(3)
C2 C3 1.375(4)
C2 H2 0.9300
C3 C4 1.389(3)
C3 H3 0.9300
C4 C5 1.385(3)
C4 C7 1.479(3)
C5 C6 1.379(3)
C5 H5 0.9300
C6 H6 0.9300
C7 N1 1.278(3)
C7 C8 1.512(3)
C8 C9 1.498(3)
C8 H8A 0.9700
C8 H8B 0.9700
C9 N2 1.275(3)
C9 S1 1.745(2)
C10 S1 1.790(3)
C10 H10A 0.9600
C10 H10B 0.9600
C10 H10C 0.9600
C11 C12 1.393(3)
C11 C16 1.398(3)
C11 N2 1.401(3)
C12 C13 1.361(4)
C12 H12 0.9300
C13 C14 1.372(5)
C13 H13 0.9300
C14 C15 1.362(5)
C14 H14 0.9300
C15 C16 1.397(4)
C15 H15 0.9300
C16 N1 1.401(3)

loop_
_geom_torsion_atom_site_label_1
_geom_torsion_atom_site_label_2
_geom_torsion_atom_site_label_3
_geom_torsion_atom_site_label_4
_geom_torsion
C6 C1 C2 C3 0.3(4)
Cl1 C1 C2 C3 -179.1(2)
C1 C2 C3 C4 -0.6(4)
C2 C3 C4 C5 0.6(4)
C2 C3 C4 C7 -179.1(2)
C3 C4 C5 C6 -0.4(4)
C7 C4 C5 C6 179.2(2)
C2 C1 C6 C5 -0.2(4)
Cl1 C1 C6 C5 179.3(2)
C4 C5 C6 C1 0.2(4)
C5 C4 C7 N1 171.7(2)
C3 C4 C7 N1 -8.6(3)
C5 C4 C7 C8 -6.6(3)
C3 C4 C7 C8 173.0(2)
N1 C7 C8 C9 -69.1(3)
C4 C7 C8 C9 109.3(2)
C7 C8 C9 N2 68.9(3)
C7 C8 C9 S1 -110.91(19)
C16 C11 C12 C13 3.4(4)
N2 C11 C12 C13 179.7(3)
C11 C12 C13 C14 -3.4(5)
C12 C13 C14 C15 -0.1(5)
C13 C14 C15 C16 3.6(5)
C14 C15 C16 C11 -3.4(5)
C14 C15 C16 N1 -179.1(3)
C12 C11 C16 C15 0.0(4)
N2 C11 C16 C15 -175.8(3)
C12 C11 C16 N1 175.3(2)
N2 C11 C16 N1 -0.5(4)
C4 C7 N1 C16 -176.0(2)
C8 C7 N1 C16 2.3(3)
C15 C16 N1 C7 -143.5(3)
C11 C16 N1 C7 41.2(4)
C8 C9 N2 C11 -1.2(3)
S1 C9 N2 C11 178.59(16)
C12 C11 N2 C9 143.2(2)
C16 C11 N2 C9 -40.8(3)
N2 C9 S1 C10 -0.3(2)
C8 C9 S1 C10 179.49(17)
